data_7224114
loop_
_publ_author_name
'Liu, Yulong'
'Bai, Qing'
'Li, Jinyu'
'Zhang, Shitong'
'Zhang, Chen'
'Lu, Fang'
'Yang, Bing'
'Lu, Ping'

_publ_section_title
;
 Efficient Pyrene-Imidazole Derivatives for Organic Light-emitting Diodes
;
_journal_name_full 'RSC Adv.'
_journal_paper_doi 10.1039/C5RA25424H
_journal_year 2016
_chemical_formula_moiety 'C49 H32 N2'
_chemical_formula_sum 'C49 H32 N2'
_chemical_formula_weight 648.77
_chemical_melting_point 588
_chemical_name_common PyTPEI
_chemical_name_systematic 9-phenyl-10-(4-(1,2,2-triphenylvinyl)phenyl)-9H-pyreno[4,5-d]imidazole
_space_group_IT_number 2
_symmetry_cell_setting triclinic
_symmetry_space_group_name_Hall '-P 1'
_symmetry_space_group_name_H-M 'P -1'
_atom_sites_solution_hydrogens geom
_atom_sites_solution_primary direct
_atom_sites_solution_secondary difmap
_audit_creation_method SHELXL-97
_audit_update_record
;
2015-11-09 deposited with the CCDC.
2016-02-02 downloaded from the CCDC.
;
_cell_angle_alpha 83.37(3)
_cell_angle_beta 81.36(3)
_cell_angle_gamma 79.00(3)
_cell_formula_units_Z 2
_cell_length_a 9.4323(19)
_cell_length_b 9.962(2)
_cell_length_c 18.769(4)
_cell_measurement_reflns_used 11334
_cell_measurement_temperature 293(2)
_cell_measurement_theta_max 27.51
_cell_measurement_theta_min 3.17
_cell_volume 1704.7(6)
_computing_cell_refinement RAPID-AUTO
_computing_data_collection 'RAPID-AUTO (Rigaku Corporation, 1998)'
_computing_data_reduction 'CrystalStructure (Rigaku/MSC and Rigaku Corporation, 2002)'
_computing_molecular_graphics 'SHELXTL (Sheldrick, 2008)'
_computing_publication_material SHELXL-97
_computing_structure_refinement 'SHELXL-97 (Sheldrick, 2008)'
_computing_structure_solution 'SHELXS-97 (Sheldrick, 2008)'
_diffrn_ambient_temperature 293(2)
_diffrn_measured_fraction_theta_full 0.987
_diffrn_measured_fraction_theta_max 0.987
_diffrn_measurement_device_type 'Rigaku RAXIS-RAPID'
_diffrn_measurement_method '\w scans'
_diffrn_radiation_monochromator graphite
_diffrn_radiation_source 'fine-focus sealed tube'
_diffrn_radiation_type MoK\a
_diffrn_radiation_wavelength 0.71073
_diffrn_reflns_av_R_equivalents 0.0406
_diffrn_reflns_av_sigmaI/netI 0.0605
_diffrn_reflns_limit_h_max 11
_diffrn_reflns_limit_h_min -12
_diffrn_reflns_limit_k_max 12
_diffrn_reflns_limit_k_min -12
_diffrn_reflns_limit_l_max 24
_diffrn_reflns_limit_l_min -24
_diffrn_reflns_number 16799
_diffrn_reflns_theta_full 27.48
_diffrn_reflns_theta_max 27.48
_diffrn_reflns_theta_min 3.15
_exptl_absorpt_coefficient_mu 0.073
_exptl_absorpt_correction_T_max 0.9927
_exptl_absorpt_correction_T_min 0.9906
_exptl_absorpt_correction_type multi-scan
_exptl_crystal_colour colorless
_exptl_crystal_density_diffrn 1.264
_exptl_crystal_density_method 'not measured'
_exptl_crystal_description block
_exptl_crystal_F_000 680
_exptl_crystal_preparation Luminescent
_exptl_crystal_recrystallization_method 'Re-crystallisation from solvent: dichloromethane'
_exptl_crystal_size_max 0.13
_exptl_crystal_size_mid 0.11
_exptl_crystal_size_min 0.10
_refine_diff_density_max 0.262
_refine_diff_density_min -0.237
_refine_diff_density_rms 0.062
_refine_ls_extinction_method none
_refine_ls_goodness_of_fit_ref 1.093
_refine_ls_hydrogen_treatment constr
_refine_ls_matrix_type full
_refine_ls_number_parameters 460
_refine_ls_number_reflns 7711
_refine_ls_number_restraints 0
_refine_ls_restrained_S_all 1.093
_refine_ls_R_factor_all 0.1069
_refine_ls_R_factor_gt 0.0599
_refine_ls_shift/su_max 0.000
_refine_ls_shift/su_mean 0.000
_refine_ls_structure_factor_coef Fsqd
_refine_ls_weighting_details 'calc w=1/[\s^2^(Fo^2^)+(0.0999P)^2^+0.1255P] where P=(Fo^2^+2Fc^2^)/3'
_refine_ls_weighting_scheme calc
_refine_ls_wR_factor_gt 0.1792
_refine_ls_wR_factor_ref 0.2051
_reflns_number_gt 4409
_reflns_number_total 7711
_reflns_threshold_expression >2sigma(I)
_cod_data_source_file c5ra25424h2.cif
_cod_data_source_block pytpei
_cod_database_code 7224114

loop_
_symmetry_equiv_pos_as_xyz
'x, y, z'
'-x, -y, -z'

loop_
_atom_site_label
_atom_site_type_symbol
_atom_site_fract_x
_atom_site_fract_y
_atom_site_fract_z
_atom_site_U_iso_or_equiv
_atom_site_adp_type
_atom_site_occupancy
_atom_site_symmetry_multiplicity
_atom_site_calc_flag
_atom_site_refinement_flags
N1 N 0.7208(2) 1.22690(19) 0.46037(10) 0.0371(5) Uani 1 1 d .
N2 N 0.7593(2) 1.00405(18) 0.44017(10) 0.0349(5) Uani 1 1 d .
C14 C 0.7349(3) 1.0787(2) 0.37440(12) 0.0335(5) Uani 1 1 d .
C1 C 0.7122(3) 1.2148(2) 0.38854(12) 0.0347(5) Uani 1 1 d .
C16 C 0.6763(3) 1.2880(2) 0.26353(13) 0.0365(5) Uani 1 1 d .
C2 C 0.6811(3) 1.3250(2) 0.33388(13) 0.0369(5) Uani 1 1 d .
C15 C 0.7021(3) 1.1469(2) 0.24873(12) 0.0374(5) Uani 1 1 d .
C12 C 0.7601(3) 0.9017(3) 0.28477(14) 0.0465(6) Uani 1 1 d .
H12 H 0.7796 0.8296 0.3200 0.056 Uiso 1 1 calc R
C13 C 0.7335(3) 1.0366(2) 0.30357(12) 0.0363(5) Uani 1 1 d .
C23 C 0.7479(3) 1.0992(2) 0.48987(12) 0.0354(5) Uani 1 1 d .
C6 C 0.6423(3) 1.3942(3) 0.20792(14) 0.0456(6) Uani 1 1 d .
C26 C 0.8814(3) 0.9255(2) 0.66276(13) 0.0393(6) Uani 1 1 d .
H26 H 0.9576 0.8588 0.6770 0.047 Uiso 1 1 calc R
C17 C 0.7669(3) 0.8585(2) 0.45801(12) 0.0343(5) Uani 1 1 d .
C9 C 0.6972(3) 1.1147(3) 0.17731(13) 0.0460(6) Uani 1 1 d .
C24 C 0.7627(3) 1.0604(2) 0.56663(12) 0.0371(5) Uani 1 1 d .
C25 C 0.8720(3) 0.9583(2) 0.59001(13) 0.0383(5) Uani 1 1 d .
H25 H 0.9399 0.9112 0.5562 0.046 Uiso 1 1 calc R
C3 C 0.6518(3) 1.4630(2) 0.34738(15) 0.0451(6) Uani 1 1 d .
H3 H 0.6545 1.4868 0.3936 0.054 Uiso 1 1 calc R
C37 C 0.8200(3) 0.8193(2) 0.82196(13) 0.0400(6) Uani 1 1 d .
C31 C 0.7351(3) 1.0655(2) 0.84157(13) 0.0418(6) Uani 1 1 d .
C27 C 0.7797(3) 0.9899(2) 0.71519(13) 0.0395(6) Uani 1 1 d .
C22 C 0.6469(3) 0.8111(2) 0.49663(15) 0.0442(6) Uani 1 1 d .
H22 H 0.5629 0.8727 0.5109 0.053 Uiso 1 1 calc R
C4 C 0.6187(3) 1.5648(3) 0.29259(16) 0.0527(7) Uani 1 1 d .
H4 H 0.6000 1.6565 0.3022 0.063 Uiso 1 1 calc R
C7 C 0.6352(4) 1.3558(3) 0.13746(15) 0.0574(8) Uani 1 1 d .
H7 H 0.6112 1.4239 0.1008 0.069 Uiso 1 1 calc R
C5 C 0.6134(3) 1.5311(3) 0.22410(16) 0.0545(7) Uani 1 1 d .
H5 H 0.5902 1.6005 0.1880 0.065 Uiso 1 1 calc R
C30 C 0.7837(3) 0.9507(2) 0.79420(13) 0.0400(6) Uani 1 1 d .
C20 C 0.7759(3) 0.5810(3) 0.49252(15) 0.0495(7) Uani 1 1 d .
H20 H 0.7791 0.4871 0.5037 0.059 Uiso 1 1 calc R
C11 C 0.7578(4) 0.8736(3) 0.21437(15) 0.0544(7) Uani 1 1 d .
H11 H 0.7770 0.7829 0.2030 0.065 Uiso 1 1 calc R
C45 C 0.7163(3) 0.6855(3) 0.74440(15) 0.0485(6) Uani 1 1 d .
H45 H 0.6323 0.7521 0.7476 0.058 Uiso 1 1 calc R
C18 C 0.8923(3) 0.7681(3) 0.43734(14) 0.0450(6) Uani 1 1 d .
H18 H 0.9739 0.8000 0.4123 0.054 Uiso 1 1 calc R
C44 C 0.8336(3) 0.6990(2) 0.77896(13) 0.0404(6) Uani 1 1 d .
C38 C 0.8500(3) 0.7813(2) 0.89834(13) 0.0431(6) Uani 1 1 d .
C10 C 0.7276(3) 0.9772(3) 0.16145(15) 0.0547(7) Uani 1 1 d .
H10 H 0.7272 0.9562 0.1145 0.066 Uiso 1 1 calc R
C19 C 0.8948(3) 0.6292(3) 0.45449(15) 0.0512(7) Uani 1 1 d .
H19 H 0.9785 0.5673 0.4400 0.061 Uiso 1 1 calc R
C8 C 0.6625(4) 1.2241(3) 0.12312(15) 0.0578(8) Uani 1 1 d .
H8 H 0.6588 1.2033 0.0765 0.069 Uiso 1 1 calc R
C21 C 0.6522(3) 0.6719(3) 0.51394(16) 0.0525(7) Uani 1 1 d .
H21 H 0.5718 0.6396 0.5402 0.063 Uiso 1 1 calc R
C29 C 0.6644(3) 1.1305(3) 0.61828(14) 0.0532(7) Uani 1 1 d .
H29 H 0.5928 1.2019 0.6037 0.064 Uiso 1 1 calc R
C28 C 0.6720(3) 1.0949(3) 0.69171(14) 0.0550(7) Uani 1 1 d .
H28 H 0.6041 1.1418 0.7256 0.066 Uiso 1 1 calc R
C32 C 0.6157(3) 1.0620(3) 0.89517(15) 0.0533(7) Uani 1 1 d .
H32 H 0.5717 0.9848 0.9030 0.064 Uiso 1 1 calc R
C49 C 0.9559(3) 0.5985(3) 0.77375(16) 0.0513(7) Uani 1 1 d .
H49 H 1.0339 0.6044 0.7975 0.062 Uiso 1 1 calc R
C43 C 0.9394(4) 0.8475(3) 0.92926(15) 0.0558(8) Uani 1 1 d .
H43 H 0.9774 0.9205 0.9030 0.067 Uiso 1 1 calc R
C36 C 0.7977(4) 1.1835(3) 0.83039(16) 0.0577(8) Uani 1 1 d .
H36 H 0.8766 1.1893 0.7946 0.069 Uiso 1 1 calc R
C39 C 0.7959(4) 0.6717(3) 0.93926(16) 0.0601(8) Uani 1 1 d .
H39 H 0.7361 0.6253 0.9199 0.072 Uiso 1 1 calc R
C35 C 0.7427(4) 1.2926(3) 0.87270(18) 0.0671(9) Uani 1 1 d .
H35 H 0.7852 1.3708 0.8650 0.081 Uiso 1 1 calc R
C33 C 0.5618(4) 1.1701(3) 0.93661(16) 0.0666(9) Uani 1 1 d .
H33 H 0.4821 1.1658 0.9720 0.080 Uiso 1 1 calc R
C41 C 0.9195(5) 0.6996(4) 1.03785(17) 0.0768(11) Uani 1 1 d .
H41 H 0.9428 0.6724 1.0844 0.092 Uiso 1 1 calc R
C48 C 0.9641(4) 0.4883(3) 0.73340(18) 0.0638(8) Uani 1 1 d .
H48 H 1.0490 0.4230 0.7287 0.077 Uiso 1 1 calc R
C34 C 0.6271(4) 1.2856(3) 0.92516(17) 0.0698(10) Uani 1 1 d .
H34 H 0.5918 1.3586 0.9534 0.084 Uiso 1 1 calc R
C47 C 0.8471(4) 0.4753(3) 0.70025(17) 0.0633(8) Uani 1 1 d .
H47 H 0.8516 0.3999 0.6745 0.076 Uiso 1 1 calc R
C46 C 0.7243(4) 0.5740(3) 0.70551(16) 0.0592(8) Uani 1 1 d .
H46 H 0.6456 0.5660 0.6828 0.071 Uiso 1 1 calc R
C40 C 0.8308(4) 0.6313(4) 1.00881(19) 0.0762(10) Uani 1 1 d .
H40 H 0.7943 0.5581 1.0358 0.091 Uiso 1 1 calc R
C42 C 0.9726(4) 0.8062(4) 0.99857(18) 0.0714(10) Uani 1 1 d .
H42 H 1.0322 0.8521 1.0185 0.086 Uiso 1 1 calc R

loop_
_atom_site_aniso_label
_atom_site_aniso_U_11
_atom_site_aniso_U_22
_atom_site_aniso_U_33
_atom_site_aniso_U_23
_atom_site_aniso_U_13
_atom_site_aniso_U_12
N1 0.0420(12) 0.0347(10) 0.0347(11) -0.0024(8) -0.0095(9) -0.0044(9)
N2 0.0424(12) 0.0342(9) 0.0285(10) -0.0020(8) -0.0071(9) -0.0059(9)
C14 0.0351(13) 0.0349(11) 0.0300(12) 0.0009(9) -0.0064(10) -0.0056(10)
C1 0.0341(12) 0.0368(12) 0.0337(12) -0.0010(10) -0.0064(10) -0.0069(10)
C16 0.0326(13) 0.0421(12) 0.0347(12) 0.0039(10) -0.0060(10) -0.0094(10)
C2 0.0358(13) 0.0371(12) 0.0380(13) 0.0039(10) -0.0075(11) -0.0092(10)
C15 0.0363(13) 0.0448(13) 0.0314(12) 0.0006(10) -0.0034(10) -0.0107(11)
C12 0.0603(18) 0.0413(13) 0.0383(14) -0.0032(11) -0.0107(13) -0.0072(12)
C13 0.0374(13) 0.0407(12) 0.0318(12) -0.0012(10) -0.0063(10) -0.0096(11)
C23 0.0361(13) 0.0370(11) 0.0326(12) -0.0042(9) -0.0043(10) -0.0049(10)
C6 0.0473(16) 0.0459(14) 0.0427(14) 0.0098(11) -0.0092(12) -0.0120(12)
C26 0.0363(13) 0.0436(13) 0.0372(13) 0.0026(10) -0.0074(11) -0.0065(11)
C17 0.0370(13) 0.0319(11) 0.0334(12) -0.0012(9) -0.0081(10) -0.0030(10)
C9 0.0500(16) 0.0560(15) 0.0321(13) -0.0010(11) -0.0063(12) -0.0107(13)
C24 0.0425(14) 0.0374(12) 0.0330(12) -0.0028(10) -0.0121(11) -0.0054(11)
C25 0.0366(13) 0.0414(12) 0.0346(12) -0.0040(10) -0.0020(11) -0.0028(11)
C3 0.0534(17) 0.0380(13) 0.0458(15) -0.0007(11) -0.0105(13) -0.0116(12)
C37 0.0382(14) 0.0466(13) 0.0349(13) -0.0005(10) -0.0056(11) -0.0082(11)
C31 0.0514(16) 0.0428(13) 0.0306(12) -0.0012(10) -0.0138(12) -0.0016(12)
C27 0.0453(15) 0.0412(12) 0.0310(12) -0.0024(10) -0.0095(11) -0.0017(11)
C22 0.0387(14) 0.0380(12) 0.0538(16) -0.0012(11) -0.0069(12) -0.0024(11)
C4 0.0611(18) 0.0358(13) 0.0614(18) 0.0067(12) -0.0146(15) -0.0107(13)
C7 0.069(2) 0.0632(18) 0.0376(15) 0.0154(13) -0.0145(14) -0.0122(16)
C5 0.0614(19) 0.0457(14) 0.0564(17) 0.0159(13) -0.0167(15) -0.0147(14)
C30 0.0419(14) 0.0428(13) 0.0350(13) -0.0030(10) -0.0093(11) -0.0035(11)
C20 0.0611(18) 0.0361(12) 0.0530(16) 0.0024(11) -0.0193(15) -0.0073(13)
C11 0.071(2) 0.0480(14) 0.0447(15) -0.0149(12) -0.0098(14) -0.0044(14)
C45 0.0424(15) 0.0529(15) 0.0505(16) -0.0070(12) -0.0065(13) -0.0078(13)
C18 0.0416(15) 0.0433(13) 0.0459(15) -0.0004(11) -0.0035(12) -0.0013(12)
C44 0.0423(14) 0.0429(13) 0.0358(13) -0.0001(10) -0.0030(11) -0.0106(11)
C38 0.0481(15) 0.0428(13) 0.0354(13) -0.0008(10) -0.0080(12) -0.0004(12)
C10 0.069(2) 0.0632(17) 0.0338(14) -0.0132(12) -0.0082(14) -0.0106(15)
C19 0.0575(18) 0.0412(14) 0.0496(16) -0.0042(12) -0.0108(14) 0.0076(13)
C8 0.073(2) 0.0705(19) 0.0304(14) 0.0016(13) -0.0141(14) -0.0117(17)
C21 0.0482(17) 0.0471(14) 0.0619(18) 0.0057(13) -0.0059(14) -0.0153(13)
C29 0.0607(18) 0.0519(15) 0.0402(15) -0.0092(12) -0.0170(14) 0.0179(14)
C28 0.0634(19) 0.0606(16) 0.0326(14) -0.0114(12) -0.0109(13) 0.0178(14)
C32 0.0570(18) 0.0572(16) 0.0433(15) -0.0045(13) -0.0040(14) -0.0060(14)
C49 0.0425(15) 0.0485(14) 0.0613(18) -0.0032(13) -0.0086(14) -0.0036(13)
C43 0.067(2) 0.0573(16) 0.0468(16) 0.0016(13) -0.0231(15) -0.0113(15)
C36 0.079(2) 0.0509(15) 0.0440(16) -0.0025(12) -0.0092(15) -0.0145(16)
C39 0.073(2) 0.0575(17) 0.0486(17) 0.0063(13) -0.0056(15) -0.0169(16)
C35 0.100(3) 0.0482(16) 0.056(2) -0.0074(14) -0.024(2) -0.0075(17)
C33 0.076(2) 0.074(2) 0.0415(17) -0.0085(15) -0.0014(15) 0.0066(18)
C41 0.098(3) 0.082(2) 0.0393(17) 0.0023(16) -0.0182(18) 0.015(2)
C48 0.060(2) 0.0496(16) 0.073(2) -0.0109(15) 0.0100(17) 0.0008(15)
C34 0.105(3) 0.0565(18) 0.0429(17) -0.0128(14) -0.0223(19) 0.0125(19)
C47 0.077(2) 0.0546(16) 0.0601(19) -0.0186(15) 0.0066(17) -0.0195(17)
C46 0.065(2) 0.0682(18) 0.0509(17) -0.0115(14) -0.0074(15) -0.0258(17)
C40 0.089(3) 0.071(2) 0.056(2) 0.0186(16) 0.0049(19) -0.009(2)
C42 0.089(3) 0.074(2) 0.0529(19) -0.0070(16) -0.0323(19) 0.0012(19)

loop_
_atom_type_symbol
_atom_type_description
_atom_type_scat_dispersion_real
_atom_type_scat_dispersion_imag
_atom_type_scat_source
C C 0.0033 0.0016 'International Tables Vol C Tables 4.2.6.8 and 6.1.1.4'
H H 0.0000 0.0000 'International Tables Vol C Tables 4.2.6.8 and 6.1.1.4'
N N 0.0061 0.0033 'International Tables Vol C Tables 4.2.6.8 and 6.1.1.4'

loop_
_geom_angle_atom_site_label_1
_geom_angle_atom_site_label_2
_geom_angle_atom_site_label_3
_geom_angle
C23 N1 C1 104.84(19)
C23 N2 C14 106.47(17)
C23 N2 C17 124.96(19)
C14 N2 C17 127.59(18)
C1 C14 N2 105.05(18)
C1 C14 C13 122.9(2)
N2 C14 C13 132.0(2)
C14 C1 N1 111.31(19)
C14 C1 C2 122.1(2)
N1 C1 C2 126.5(2)
C2 C16 C6 118.7(2)
C2 C16 C15 121.0(2)
C6 C16 C15 120.3(2)
C3 C2 C16 119.9(2)
C3 C2 C1 123.3(2)
C16 C2 C1 116.7(2)
C9 C15 C16 119.0(2)
C9 C15 C13 118.8(2)
C16 C15 C13 122.1(2)
C11 C12 C13 121.1(2)
C11 C12 H12 119.5
C13 C12 H12 119.5
C12 C13 C15 118.9(2)
C12 C13 C14 126.1(2)
C15 C13 C14 115.0(2)
N1 C23 N2 112.3(2)
N1 C23 C24 124.6(2)
N2 C23 C24 123.0(2)
C5 C6 C16 119.3(2)
C5 C6 C7 122.4(2)
C16 C6 C7 118.3(2)
C25 C26 C27 121.5(2)
C25 C26 H26 119.2
C27 C26 H26 119.2
C18 C17 C22 120.5(2)
C18 C17 N2 120.5(2)
C22 C17 N2 119.0(2)
C10 C9 C15 119.6(2)
C10 C9 C8 121.5(2)
C15 C9 C8 118.9(2)
C25 C24 C29 118.3(2)
C25 C24 C23 123.0(2)
C29 C24 C23 118.6(2)
C26 C25 C24 120.9(2)
C26 C25 H25 119.6
C24 C25 H25 119.6
C4 C3 C2 120.6(2)
C4 C3 H3 119.7
C2 C3 H3 119.7
C30 C37 C38 123.0(2)
C30 C37 C44 123.0(2)
C38 C37 C44 114.0(2)
C32 C31 C36 117.9(3)
C32 C31 C30 120.0(2)
C36 C31 C30 121.9(3)
C26 C27 C28 117.6(2)
C26 C27 C30 122.2(2)
C28 C27 C30 120.2(2)
C21 C22 C17 119.8(3)
C21 C22 H22 120.1
C17 C22 H22 120.1
C5 C4 C3 120.4(2)
C5 C4 H4 119.8
C3 C4 H4 119.8
C8 C7 C6 121.5(2)
C8 C7 H7 119.3
C6 C7 H7 119.3
C4 C5 C6 121.1(2)
C4 C5 H5 119.4
C6 C5 H5 119.4
C37 C30 C31 121.6(2)
C37 C30 C27 122.8(2)
C31 C30 C27 115.4(2)
C21 C20 C19 119.7(2)
C21 C20 H20 120.1
C19 C20 H20 120.1
C10 C11 C12 120.9(2)
C10 C11 H11 119.5
C12 C11 H11 119.5
C46 C45 C44 120.5(3)
C46 C45 H45 119.8
C44 C45 H45 119.8
C17 C18 C19 118.9(3)
C17 C18 H18 120.6
C19 C18 H18 120.6
C49 C44 C45 118.5(2)
C49 C44 C37 122.4(2)
C45 C44 C37 119.1(2)
C43 C38 C39 117.9(2)
C43 C38 C37 121.5(2)
C39 C38 C37 120.5(2)
C11 C10 C9 120.7(2)
C11 C10 H10 119.7
C9 C10 H10 119.7
C20 C19 C18 121.1(3)
C20 C19 H19 119.5
C18 C19 H19 119.5
C7 C8 C9 121.9(2)
C7 C8 H8 119.0
C9 C8 H8 119.0
C20 C21 C22 120.1(3)
C20 C21 H21 119.9
C22 C21 H21 119.9
C24 C29 C28 120.7(2)
C24 C29 H29 119.7
C28 C29 H29 119.7
C29 C28 C27 121.0(3)
C29 C28 H28 119.5
C27 C28 H28 119.5
C33 C32 C31 121.6(3)
C33 C32 H32 119.2
C31 C32 H32 119.2
C44 C49 C48 120.7(3)
C44 C49 H49 119.7
C48 C49 H49 119.7
C42 C43 C38 120.8(3)
C42 C43 H43 119.6
C38 C43 H43 119.6
C35 C36 C31 120.2(3)
C35 C36 H36 119.9
C31 C36 H36 119.9
C40 C39 C38 120.5(3)
C40 C39 H39 119.8
C38 C39 H39 119.8
C34 C35 C36 120.6(3)
C34 C35 H35 119.7
C36 C35 H35 119.7
C32 C33 C34 119.5(3)
C32 C33 H33 120.3
C34 C33 H33 120.3
C42 C41 C40 119.9(3)
C42 C41 H41 120.0
C40 C41 H41 120.0
C47 C48 C49 120.3(3)
C47 C48 H48 119.8
C49 C48 H48 119.8
C35 C34 C33 120.3(3)
C35 C34 H34 119.9
C33 C34 H34 119.9
C46 C47 C48 119.6(3)
C46 C47 H47 120.2
C48 C47 H47 120.2
C47 C46 C45 120.5(3)
C47 C46 H46 119.8
C45 C46 H46 119.8
C41 C40 C39 120.1(3)
C41 C40 H40 120.0
C39 C40 H40 120.0
C41 C42 C43 120.8(3)
C41 C42 H42 119.6
C43 C42 H42 119.6

loop_
_geom_bond_atom_site_label_1
_geom_bond_atom_site_label_2
_geom_bond_distance
N1 C23 1.321(3)
N1 C1 1.383(3)
N2 C23 1.384(3)
N2 C14 1.392(3)
N2 C17 1.440(3)
C14 C1 1.382(3)
C14 C13 1.442(3)
C1 C2 1.433(3)
C16 C2 1.421(3)
C16 C6 1.423(3)
C16 C15 1.433(3)
C2 C3 1.394(3)
C15 C9 1.423(3)
C15 C13 1.435(3)
C12 C11 1.386(3)
C12 C13 1.395(3)
C12 H12 0.9300
C23 C24 1.469(3)
C6 C5 1.398(4)
C6 C7 1.433(4)
C26 C25 1.379(3)
C26 C27 1.388(4)
C26 H26 0.9300
C17 C18 1.378(4)
C17 C22 1.381(4)
C9 C10 1.402(4)
C9 C8 1.427(4)
C24 C25 1.387(3)
C24 C29 1.388(4)
C25 H25 0.9300
C3 C4 1.385(4)
C3 H3 0.9300
C37 C30 1.351(3)
C37 C38 1.495(3)
C37 C44 1.496(3)
C31 C32 1.395(4)
C31 C36 1.395(4)
C31 C30 1.491(3)
C27 C28 1.394(4)
C27 C30 1.493(3)
C22 C21 1.380(3)
C22 H22 0.9300
C4 C5 1.376(4)
C4 H4 0.9300
C7 C8 1.339(4)
C7 H7 0.9300
C5 H5 0.9300
C20 C21 1.372(4)
C20 C19 1.373(4)
C20 H20 0.9300
C11 C10 1.367(4)
C11 H11 0.9300
C45 C46 1.383(4)
C45 C44 1.398(3)
C45 H45 0.9300
C18 C19 1.380(4)
C18 H18 0.9300
C44 C49 1.375(4)
C38 C43 1.390(4)
C38 C39 1.394(4)
C10 H10 0.9300
C19 H19 0.9300
C8 H8 0.9300
C21 H21 0.9300
C29 C28 1.392(4)
C29 H29 0.9300
C28 H28 0.9300
C32 C33 1.374(4)
C32 H32 0.9300
C49 C48 1.388(4)
C49 H49 0.9300
C43 C42 1.382(4)
C43 H43 0.9300
C36 C35 1.393(4)
C36 H36 0.9300
C39 C40 1.390(4)
C39 H39 0.9300
C35 C34 1.361(5)
C35 H35 0.9300
C33 C34 1.387(5)
C33 H33 0.9300
C41 C42 1.354(5)
C41 C40 1.378(5)
C41 H41 0.9300
C48 C47 1.379(5)
C48 H48 0.9300
C34 H34 0.9300
C47 C46 1.368(5)
C47 H47 0.9300
C46 H46 0.9300
C40 H40 0.9300
C42 H42 0.9300

loop_
_geom_torsion_atom_site_label_1
_geom_torsion_atom_site_label_2
_geom_torsion_atom_site_label_3
_geom_torsion_atom_site_label_4
_geom_torsion
C23 N2 C14 C1 0.8(2)
C17 N2 C14 C1 169.8(2)
C23 N2 C14 C13 179.6(2)
C17 N2 C14 C13 -11.4(4)
N2 C14 C1 N1 -0.3(3)
C13 C14 C1 N1 -179.3(2)
N2 C14 C1 C2 -179.2(2)
C13 C14 C1 C2 1.9(4)
C23 N1 C1 C14 -0.3(3)
C23 N1 C1 C2 178.5(2)
C6 C16 C2 C3 0.4(4)
C15 C16 C2 C3 -178.3(2)
C6 C16 C2 C1 178.5(2)
C15 C16 C2 C1 -0.2(3)
C14 C1 C2 C3 177.2(2)
N1 C1 C2 C3 -1.4(4)
C14 C1 C2 C16 -0.8(3)
N1 C1 C2 C16 -179.4(2)
C2 C16 C15 C9 -179.6(2)
C6 C16 C15 C9 1.7(4)
C2 C16 C15 C13 0.1(4)
C6 C16 C15 C13 -178.6(2)
C11 C12 C13 C15 0.6(4)
C11 C12 C13 C14 -179.1(3)
C9 C15 C13 C12 0.8(4)
C16 C15 C13 C12 -178.8(2)
C9 C15 C13 C14 -179.4(2)
C16 C15 C13 C14 0.9(3)
C1 C14 C13 C12 177.8(2)
N2 C14 C13 C12 -0.8(4)
C1 C14 C13 C15 -1.9(3)
N2 C14 C13 C15 179.5(2)
C1 N1 C23 N2 0.8(3)
C1 N1 C23 C24 -178.5(2)
C14 N2 C23 N1 -1.1(3)
C17 N2 C23 N1 -170.4(2)
C14 N2 C23 C24 178.2(2)
C17 N2 C23 C24 8.9(4)
C2 C16 C6 C5 -0.6(4)
C15 C16 C6 C5 178.2(2)
C2 C16 C6 C7 -178.9(2)
C15 C16 C6 C7 -0.2(4)
C23 N2 C17 C18 -112.9(3)
C14 N2 C17 C18 80.0(3)
C23 N2 C17 C22 66.6(3)
C14 N2 C17 C22 -100.5(3)
C16 C15 C9 C10 177.6(3)
C13 C15 C9 C10 -2.1(4)
C16 C15 C9 C8 -1.8(4)
C13 C15 C9 C8 178.5(2)
N1 C23 C24 C25 -135.8(3)
N2 C23 C24 C25 45.0(3)
N1 C23 C24 C29 43.2(4)
N2 C23 C24 C29 -136.1(3)
C27 C26 C25 C24 2.1(4)
C29 C24 C25 C26 1.1(4)
C23 C24 C25 C26 -180.0(2)
C16 C2 C3 C4 -0.3(4)
C1 C2 C3 C4 -178.3(2)
C25 C26 C27 C28 -3.6(4)
C25 C26 C27 C30 176.8(2)
C18 C17 C22 C21 -0.7(4)
N2 C17 C22 C21 179.8(2)
C2 C3 C4 C5 0.4(4)
C5 C6 C7 C8 -179.6(3)
C16 C6 C7 C8 -1.3(4)
C3 C4 C5 C6 -0.6(5)
C16 C6 C5 C4 0.6(4)
C7 C6 C5 C4 178.9(3)
C38 C37 C30 C31 -15.4(4)
C44 C37 C30 C31 164.5(2)
C38 C37 C30 C27 168.8(2)
C44 C37 C30 C27 -11.3(4)
C32 C31 C30 C37 -56.6(3)
C36 C31 C30 C37 128.9(3)
C32 C31 C30 C27 119.5(3)
C36 C31 C30 C27 -55.0(3)
C26 C27 C30 C37 -38.0(4)
C28 C27 C30 C37 142.3(3)
C26 C27 C30 C31 145.9(2)
C28 C27 C30 C31 -33.7(3)
C13 C12 C11 C10 -0.8(5)
C22 C17 C18 C19 1.4(4)
N2 C17 C18 C19 -179.1(2)
C46 C45 C44 C49 -0.5(4)
C46 C45 C44 C37 -178.6(2)
C30 C37 C44 C49 127.4(3)
C38 C37 C44 C49 -52.7(3)
C30 C37 C44 C45 -54.6(4)
C38 C37 C44 C45 125.3(3)
C30 C37 C38 C43 -46.4(4)
C44 C37 C38 C43 133.7(3)
C30 C37 C38 C39 137.7(3)
C44 C37 C38 C39 -42.2(4)
C12 C11 C10 C9 -0.4(5)
C15 C9 C10 C11 1.9(4)
C8 C9 C10 C11 -178.7(3)
C21 C20 C19 C18 0.0(4)
C17 C18 C19 C20 -1.1(4)
C6 C7 C8 C9 1.3(5)
C10 C9 C8 C7 -179.1(3)
C15 C9 C8 C7 0.3(5)
C19 C20 C21 C22 0.7(4)
C17 C22 C21 C20 -0.3(4)
C25 C24 C29 C28 -2.7(4)
C23 C24 C29 C28 178.3(3)
C24 C29 C28 C27 1.1(5)
C26 C27 C28 C29 2.0(4)
C30 C27 C28 C29 -178.4(3)
C36 C31 C32 C33 -0.8(4)
C30 C31 C32 C33 -175.6(3)
C45 C44 C49 C48 1.8(4)
C37 C44 C49 C48 179.9(3)
C39 C38 C43 C42 -0.4(5)
C37 C38 C43 C42 -176.4(3)
C32 C31 C36 C35 0.9(4)
C30 C31 C36 C35 175.6(2)
C43 C38 C39 C40 0.2(5)
C37 C38 C39 C40 176.2(3)
C31 C36 C35 C34 -0.2(5)
C31 C32 C33 C34 0.0(4)
C44 C49 C48 C47 -2.6(5)
C36 C35 C34 C33 -0.7(5)
C32 C33 C34 C35 0.8(5)
C49 C48 C47 C46 2.0(5)
C48 C47 C46 C45 -0.7(5)
C44 C45 C46 C47 0.0(4)
C42 C41 C40 C39 0.0(6)
C38 C39 C40 C41 -0.1(5)
C40 C41 C42 C43 -0.2(6)
C38 C43 C42 C41 0.4(5)
